data_7126345
loop_
_publ_author_name
'Chen, Bai-Ling'
'Zhang, Yuan'
'Lei, Ya-Ru'
'Wang, Hui-Ming'
'Chen, Zili'

_publ_section_title
;
 An allenylidene Au(i) catalyst derived from triazole units and its
 initial application.
;
_journal_issue 43
_journal_name_full 'Chemical communications (Cambridge, England)'
_journal_page_first 5787
_journal_page_last 5790
_journal_paper_doi 10.1039/d0cc00429d
_journal_volume 56
_journal_year 2020
_chemical_formula_moiety 'C12 H11 Au0.98 Cl N3'
_chemical_formula_sum 'C12 H11 Au Cl N3'
_chemical_formula_weight 429.65
_space_group_crystal_system monoclinic
_space_group_IT_number 14
_space_group_name_Hall '-P 2yn'
_space_group_name_H-M_alt 'P 1 21/n 1'
_atom_sites_solution_hydrogens geom
_audit_creation_date 2019-03-13
_audit_creation_method
;
Olex2 1.2
(compiled 2018.05.29 svn.r3508 for OlexSys, GUI svn.r5506)
;
_audit_update_record
;
2019-03-14 deposited with the CCDC.	2020-04-06 downloaded from the CCDC.
;
_cell_angle_alpha 90
_cell_angle_beta 106.575(7)
_cell_angle_gamma 90
_cell_formula_units_Z 4
_cell_length_a 13.575(3)
_cell_length_b 7.1746(17)
_cell_length_c 13.838(3)
_cell_measurement_reflns_used 4365
_cell_measurement_temperature 150(2)
_cell_measurement_theta_max 27.444
_cell_measurement_theta_min 3.131
_cell_volume 1291.8(5)
_computing_cell_refinement 'SAINT V8.38A (?, 2016)'
_computing_data_reduction 'SAINT V8.38A (?, 2016)'
_computing_molecular_graphics 'Olex2 (Dolomanov et al., 2009)'
_computing_publication_material 'Olex2 (Dolomanov et al., 2009)'
_computing_structure_refinement 'XL (Sheldrick, 2008)'
_computing_structure_solution 'SHELXT 2014/5 (Sheldrick, 2014)'
_diffrn_ambient_temperature 150.01
_diffrn_measured_fraction_theta_full 0.937
_diffrn_measured_fraction_theta_max 0.941
_diffrn_measurement_device_type 'Bruker APEX-II CCD'
_diffrn_measurement_method '\f and \w scans'
_diffrn_radiation_type MoK\a
_diffrn_radiation_wavelength 0.71073
_diffrn_reflns_av_R_equivalents 0.1074
_diffrn_reflns_av_unetI/netI 0.1054
_diffrn_reflns_Laue_measured_fraction_full 0.937
_diffrn_reflns_Laue_measured_fraction_max 0.941
_diffrn_reflns_limit_h_max 17
_diffrn_reflns_limit_h_min -17
_diffrn_reflns_limit_k_max 9
_diffrn_reflns_limit_k_min -8
_diffrn_reflns_limit_l_max 17
_diffrn_reflns_limit_l_min -18
_diffrn_reflns_number 9933
_diffrn_reflns_point_group_measured_fraction_full 0.937
_diffrn_reflns_point_group_measured_fraction_max 0.941
_diffrn_reflns_theta_full 25.242
_diffrn_reflns_theta_max 27.504
_diffrn_reflns_theta_min 3.072
_diffrn_standards_number 0
_exptl_absorpt_coefficient_mu 11.575
_exptl_absorpt_correction_T_max 0.7456
_exptl_absorpt_correction_T_min 0.3642
_exptl_absorpt_correction_type multi-scan
_exptl_absorpt_process_details
'SADABS-2016/2 (Bruker,2016/2) was used for absorption correction. wR2(int) was 0.1605 before and 0.0808 after correction. The Ratio of minimum to maximum transmission is 0.4885. The \l/2 correction factor is Not present.'
_exptl_crystal_colour 'clear light colourless'
_exptl_crystal_colour_lustre clear
_exptl_crystal_colour_modifier light
_exptl_crystal_colour_primary colourless
_exptl_crystal_density_diffrn 2.209
_exptl_crystal_description needle
_exptl_crystal_F_000 800
_exptl_crystal_size_max 0.23
_exptl_crystal_size_mid 0.11
_exptl_crystal_size_min 0.1
_refine_diff_density_max 2.170
_refine_diff_density_min -1.444
_refine_diff_density_rms 0.282
_refine_ls_extinction_method none
_refine_ls_goodness_of_fit_ref 0.873
_refine_ls_hydrogen_treatment constr
_refine_ls_matrix_type full
_refine_ls_number_parameters 156
_refine_ls_number_reflns 2789
_refine_ls_number_restraints 1
_refine_ls_restrained_S_all 0.873
_refine_ls_R_factor_all 0.0897
_refine_ls_R_factor_gt 0.0547
_refine_ls_shift/su_max 0.021
_refine_ls_shift/su_mean 0.001
_refine_ls_structure_factor_coef Fsqd
_refine_ls_weighting_details 'w=1/[\s^2^(Fo^2^)+(0.1000P)^2^] where P=(Fo^2^+2Fc^2^)/3'
_refine_ls_weighting_scheme calc
_refine_ls_wR_factor_gt 0.1278
_refine_ls_wR_factor_ref 0.1440
_reflns_Friedel_coverage 0.000
_reflns_number_gt 1989
_reflns_number_total 2789
_reflns_threshold_expression 'I > 2\s(I)'
_cod_data_source_file d0cc00429d2.cif
_cod_data_source_block mo_cbl2019011101_0m_a
_cod_depositor_comments 'Adding full bibliography for 7126343--7126346.cif.'
_cod_database_code 7126345
_shelx_shelxl_version_number 2016/6
_shelx_space_group_comment
;
The symmetry employed for this shelxl refinement is uniquely defined
by the following loop, which should always be used as a source of
symmetry information in preference to the above space-group names.
They are only intended as comments.
;
_shelx_estimated_absorpt_t_max 0.391
_shelx_estimated_absorpt_t_min 0.176
_olex2_refinement_description
;
1. Fixed Uiso
 At 1.2 times of:
  All C(H) groups, All C(H,H) groups
 At 1.5 times of:
  All C(H,H,H) groups
2. Restrained distances
 Au1-C3
 1.95 with sigma of 0.01
3. Uiso/Uaniso restraints and constraints
Au1: within 3.5A with sigma of 0.01 and sigma for terminal atoms of 0.02
4.a Secondary CH2 refined with riding coordinates:
 C1AA(H1AA,H1AB)
4.b Aromatic/amide H refined with riding coordinates:
 C4(H4), C9(H9), C8(H8), C7(H7), C6(H6), C2AA(H2AA)
4.c Idealised Me refined as rotating group:
 C5(H5A,H5B,H5C)
;
_olex2_submission_special_instructions 'No special instructions were received'

loop_
_space_group_symop_operation_xyz
'x, y, z'
'-x+1/2, y+1/2, -z+1/2'
'-x, -y, -z'
'x-1/2, -y-1/2, z-1/2'

loop_
_atom_site_label
_atom_site_type_symbol
_atom_site_fract_x
_atom_site_fract_y
_atom_site_fract_z
_atom_site_U_iso_or_equiv
_atom_site_adp_type
_atom_site_occupancy
_atom_site_site_symmetry_order
_atom_site_calc_flag
_atom_site_refinement_flags_posn
_atom_site_refinement_flags_adp
_atom_site_refinement_flags_occupancy
_atom_site_disorder_assembly
_atom_site_disorder_group
Cl1 Cl 0.5795(3) 0.3355(3) -0.15525(19) 0.0315(8) Uani 1 1 d . . . . .
N3 N 0.8520(8) 0.3469(10) 0.5169(7) 0.024(2) Uani 1 1 d . . . . .
N2 N 0.7565(8) 0.4023(11) 0.5104(6) 0.026(2) Uani 1 1 d . . . . .
C3 C 0.7145(10) 0.3516(12) 0.1608(6) 0.028(2) Uani 1 1 d D . . . .
C4 C 0.8675(10) 0.3138(13) 0.4275(8) 0.028(2) Uani 1 1 d . . . . .
H4 H 0.928304 0.267238 0.415143 0.034 Uiso 1 1 calc R . . . .
C1 C 0.7775(10) 0.3613(13) 0.3575(8) 0.027(3) Uani 1 1 d . . . . .
C5 C 0.9277(13) 0.3255(14) 0.6182(9) 0.042(4) Uani 1 1 d . . . . .
H5A H 0.961013 0.445574 0.640086 0.063 Uiso 1 1 calc GR . . . .
H5B H 0.979791 0.233365 0.614401 0.063 Uiso 1 1 calc GR . . . .
H5C H 0.892129 0.283392 0.666729 0.063 Uiso 1 1 calc GR . . . .
C2 C 0.7445(9) 0.3534(13) 0.2515(8) 0.027(2) Uani 1 1 d . . . . .
N1 N 0.7134(7) 0.4129(10) 0.4116(5) 0.0210(19) Uani 1 1 d . . . . .
C9 C 0.5529(11) 0.1377(14) 0.3728(8) 0.034(3) Uani 1 1 d . . . . .
H9 H 0.620226 0.098600 0.374281 0.041 Uiso 1 1 calc R . . . .
C8 C 0.4736(12) 0.0072(16) 0.3673(8) 0.042(3) Uani 1 1 d . . . . .
H8 H 0.488329 -0.122127 0.366589 0.050 Uiso 1 1 calc R . . . .
C1AA C 0.6079(9) 0.4760(14) 0.3773(7) 0.029(2) Uani 1 1 d . . . . .
H1AA H 0.594911 0.527076 0.308342 0.034 Uiso 1 1 calc R . . . .
H1AB H 0.598543 0.578711 0.421612 0.034 Uiso 1 1 calc R . . . .
C0AA C 0.5287(10) 0.3261(14) 0.3759(8) 0.029(3) Uani 1 1 d . . . . .
C7 C 0.3769(10) 0.0622(17) 0.3630(8) 0.038(3) Uani 1 1 d . . . . .
H7 H 0.324696 -0.028759 0.357425 0.045 Uiso 1 1 calc R . . . .
C6 C 0.3535(10) 0.2477(18) 0.3668(8) 0.041(3) Uani 1 1 d . . . . .
H6 H 0.286005 0.285231 0.365543 0.049 Uiso 1 1 calc R . . . .
C2AA C 0.4297(11) 0.3799(16) 0.3723(9) 0.037(3) Uani 1 1 d . . . . .
H2AA H 0.413812 0.508615 0.373607 0.045 Uiso 1 1 calc R . . . .
Au1 Au 0.65455(3) 0.34627(5) 0.01457(2) 0.02200(18) Uani 0.980(8) 1 d D U . A 2

loop_
_atom_site_aniso_label
_atom_site_aniso_U_11
_atom_site_aniso_U_22
_atom_site_aniso_U_33
_atom_site_aniso_U_23
_atom_site_aniso_U_13
_atom_site_aniso_U_12
Cl1 0.0324(19) 0.0360(16) 0.0245(12) -0.0003(10) 0.0053(11) 0.0023(12)
N3 0.035(6) 0.018(4) 0.022(4) 0.005(3) 0.012(4) 0.000(4)
N2 0.032(7) 0.023(4) 0.023(4) 0.001(3) 0.007(4) -0.002(4)
C3 0.031(7) 0.018(5) 0.033(5) -0.002(4) 0.007(5) 0.000(4)
C4 0.025(7) 0.025(5) 0.037(5) -0.002(4) 0.013(5) -0.001(5)
C1 0.029(7) 0.021(5) 0.032(5) -0.006(4) 0.010(5) 0.002(5)
C5 0.068(12) 0.020(6) 0.037(6) 0.003(4) 0.015(7) 0.001(6)
C2 0.017(6) 0.025(5) 0.038(6) 0.004(5) 0.003(5) 0.003(4)
N1 0.025(6) 0.019(4) 0.018(3) -0.002(3) 0.005(3) 0.000(4)
C9 0.030(8) 0.037(6) 0.035(6) -0.006(5) 0.009(5) 0.000(5)
C8 0.055(10) 0.034(6) 0.032(5) -0.003(5) 0.006(6) -0.012(6)
C1AA 0.025(7) 0.027(5) 0.031(5) 0.009(4) 0.004(4) 0.003(5)
C0AA 0.024(7) 0.033(6) 0.027(5) -0.004(4) 0.001(5) -0.006(5)
C7 0.031(8) 0.050(7) 0.034(5) -0.007(5) 0.011(5) -0.019(6)
C6 0.026(8) 0.059(8) 0.044(6) -0.003(6) 0.020(6) -0.010(6)
C2AA 0.042(9) 0.035(6) 0.040(6) -0.004(5) 0.020(6) 0.005(6)
Au1 0.0230(3) 0.0211(3) 0.0214(2) 0.00102(15) 0.00561(17) 0.00127(17)

loop_
_atom_type_symbol
_atom_type_description
_atom_type_scat_dispersion_real
_atom_type_scat_dispersion_imag
_atom_type_scat_source
C C 0.0033 0.0016 'International Tables Vol C Tables 4.2.6.8 and 6.1.1.4'
H H 0.0000 0.0000 'International Tables Vol C Tables 4.2.6.8 and 6.1.1.4'
Au Au -2.0133 8.8022 'International Tables Vol C Tables 4.2.6.8 and 6.1.1.4'
Cl Cl 0.1484 0.1585 'International Tables Vol C Tables 4.2.6.8 and 6.1.1.4'
N N 0.0061 0.0033 'International Tables Vol C Tables 4.2.6.8 and 6.1.1.4'

loop_
_geom_angle_atom_site_label_1
_geom_angle_atom_site_label_2
_geom_angle_atom_site_label_3
_geom_angle
_geom_angle_site_symmetry_1
_geom_angle_site_symmetry_3
_geom_angle_publ_flag
N2 N3 C4 113.5(10) . . ?
N2 N3 C5 119.3(9) . . ?
C4 N3 C5 127.2(11) . . ?
N1 N2 N3 102.8(8) . . ?
C2 C3 Au1 175.4(12) . . ?
N3 C4 H4 127.3 . . ?
N3 C4 C1 105.5(10) . . ?
C1 C4 H4 127.3 . . ?
C4 C1 C2 133.1(11) . . ?
N1 C1 C4 105.2(9) . . ?
N1 C1 C2 121.6(11) . . ?
N3 C5 H5A 109.5 . . ?
N3 C5 H5B 109.5 . . ?
N3 C5 H5C 109.5 . . ?
H5A C5 H5B 109.5 . . ?
H5A C5 H5C 109.5 . . ?
H5B C5 H5C 109.5 . . ?
C3 C2 C1 178.0(11) . . ?
N2 N1 C1 112.9(9) . . ?
N2 N1 C1AA 117.4(8) . . ?
C1 N1 C1AA 129.6(9) . . ?
C8 C9 H9 121.3 . . ?
C0AA C9 H9 121.3 . . ?
C0AA C9 C8 117.4(13) . . ?
C9 C8 H8 119.2 . . ?
C7 C8 C9 121.6(12) . . ?
C7 C8 H8 119.2 . . ?
N1 C1AA H1AA 108.6 . . ?
N1 C1AA H1AB 108.6 . . ?
N1 C1AA C0AA 114.5(8) . . ?
H1AA C1AA H1AB 107.6 . . ?
C0AA C1AA H1AA 108.6 . . ?
C0AA C1AA H1AB 108.6 . . ?
C9 C0AA C1AA 120.9(11) . . ?
C2AA C0AA C9 120.3(11) . . ?
C2AA C0AA C1AA 118.7(10) . . ?
C8 C7 H7 119.6 . . ?
C8 C7 C6 120.8(11) . . ?
C6 C7 H7 119.6 . . ?
C7 C6 H6 120.4 . . ?
C7 C6 C2AA 119.1(12) . . ?
C2AA C6 H6 120.4 . . ?
C0AA C2AA C6 120.8(11) . . ?
C0AA C2AA H2AA 119.6 . . ?
C6 C2AA H2AA 119.6 . . ?
C3 Au1 Cl1 178.0(4) . . ?

loop_
_geom_bond_atom_site_label_1
_geom_bond_atom_site_label_2
_geom_bond_distance
_geom_bond_site_symmetry_2
_geom_bond_publ_flag
Cl1 Au1 2.280(3) . ?
N3 N2 1.334(14) . ?
N3 C4 1.333(13) . ?
N3 C5 1.492(17) . ?
N2 N1 1.327(10) . ?
C3 C2 1.204(13) . ?
C3 Au1 1.954(8) . ?
C4 H4 0.9500 . ?
C4 C1 1.368(17) . ?
C1 C2 1.408(15) . ?
C1 N1 1.352(14) . ?
C5 H5A 0.9800 . ?
C5 H5B 0.9800 . ?
C5 H5C 0.9800 . ?
N1 C1AA 1.446(14) . ?
C9 H9 0.9500 . ?
C9 C8 1.413(17) . ?
C9 C0AA 1.395(14) . ?
C8 H8 0.9500 . ?
C8 C7 1.36(2) . ?
C1AA H1AA 0.9900 . ?
C1AA H1AB 0.9900 . ?
C1AA C0AA 1.517(16) . ?
C0AA C2AA 1.384(18) . ?
C7 H7 0.9500 . ?
C7 C6 1.373(19) . ?
C6 H6 0.9500 . ?
C6 C2AA 1.390(18) . ?
C2AA H2AA 0.9500 . ?
